data_7249267
loop_
_publ_author_name
'Sethi, Tapaswini'
'Das, Dinabandhu'

_publ_section_title
;
 Switching from positive to negative thermal expansion in a tetrayne-diol
 compound
;
_journal_issue 37
_journal_name_full CrystEngComm
_journal_page_first 5133
_journal_page_last 5137
_journal_paper_doi 10.1039/D4CE00703D
_journal_volume 26
_journal_year 2024
_chemical_formula_moiety 'C18 H18 O2'
_chemical_formula_sum 'C18 H18 O2'
_chemical_formula_weight 266.32
_chemical_name_systematic 1,1?-(octa-1,3,5,7-tetrayne-1,8-diyl)dicyclopentanol
_space_group_crystal_system orthorhombic
_space_group_IT_number 41
_space_group_name_Hall 'A 2 -2ab'
_space_group_name_H-M_alt 'A e a 2'
_atom_sites_solution_hydrogens mixed
_audit_creation_method SHELXL-2019/3
_audit_update_record
;
2024-07-03 deposited with the CCDC.	2024-09-02 downloaded from the CCDC.
;
_cell_angle_alpha 90
_cell_angle_beta 90
_cell_angle_gamma 90
_cell_formula_units_Z 8
_cell_length_a 19.6354(11)
_cell_length_b 18.9619(10)
_cell_length_c 8.3324(4)
_cell_measurement_reflns_used 9979
_cell_measurement_temperature 250(2)
_cell_measurement_theta_max 25.77
_cell_measurement_theta_min 2.39
_cell_volume 3102.4(3)
_computing_cell_refinement 'Bruker SAINT'
_computing_data_collection 'Bruker APEX3'
_computing_data_reduction 'Bruker SAINT'
_computing_molecular_graphics 'Xseed-2020 (Barbour, 2020)'
_computing_structure_refinement 'SHELXL-2019/2 (Sheldrick, 2019)'
_computing_structure_solution 'SHELXT 2018/2 (Sheldrick, 2018)'
_diffrn_ambient_temperature 250(2)
_diffrn_measured_fraction_theta_full 0.993
_diffrn_measured_fraction_theta_max 0.994
_diffrn_measurement_device_type 'Bruker APEX-III Photon-II detector'
_diffrn_measurement_method 'phi and omega scan'
_diffrn_radiation_type MoK\a
_diffrn_radiation_wavelength 0.71073
_diffrn_reflns_av_R_equivalents 0.0455
_diffrn_reflns_av_unetI/netI 0.0254
_diffrn_reflns_Laue_measured_fraction_full 0.993
_diffrn_reflns_Laue_measured_fraction_max 0.994
_diffrn_reflns_limit_h_max 26
_diffrn_reflns_limit_h_min -26
_diffrn_reflns_limit_k_max 25
_diffrn_reflns_limit_k_min -25
_diffrn_reflns_limit_l_max 10
_diffrn_reflns_limit_l_min -11
_diffrn_reflns_number 33380
_diffrn_reflns_point_group_measured_fraction_full 0.973
_diffrn_reflns_point_group_measured_fraction_max 0.952
_diffrn_reflns_theta_full 25.000
_diffrn_reflns_theta_max 28.340
_diffrn_reflns_theta_min 2.865
_diffrn_source microfocus
_exptl_absorpt_coefficient_mu 0.073
_exptl_absorpt_correction_T_max 0.7457
_exptl_absorpt_correction_T_min 0.6796
_exptl_absorpt_correction_type multi-scan
_exptl_absorpt_process_details SADABS
_exptl_crystal_colour Yellow
_exptl_crystal_density_diffrn 1.140
_exptl_crystal_density_meas ?
_exptl_crystal_description Plate
_exptl_crystal_F_000 1136
_exptl_crystal_recrystallization_method 'Re-crystallisation from solvent: mixture of ethyl acetate and chloroform'
_exptl_crystal_size_max 0.318
_exptl_crystal_size_mid 0.154
_exptl_crystal_size_min 0.140
_refine_diff_density_max 0.307
_refine_diff_density_min -0.201
_refine_diff_density_rms 0.036
_refine_ls_abs_structure_details
;
 Flack x determined using 1215 quotients [(I+)-(I-)]/[(I+)+(I-)]
 (Parsons, Flack and Wagner, Acta Cryst. B69 (2013) 249-259).
;
_refine_ls_abs_structure_Flack 0.8(4)
_refine_ls_extinction_method none
_refine_ls_goodness_of_fit_ref 1.047
_refine_ls_hydrogen_treatment mixed
_refine_ls_matrix_type full
_refine_ls_number_parameters 189
_refine_ls_number_reflns 3695
_refine_ls_number_restraints 1
_refine_ls_restrained_S_all 1.047
_refine_ls_R_factor_all 0.0593
_refine_ls_R_factor_gt 0.0469
_refine_ls_shift/su_max 0.000
_refine_ls_shift/su_mean 0.000
_refine_ls_structure_factor_coef Fsqd
_refine_ls_weighting_details 'w=1/[\s^2^(Fo^2^)+(0.0695P)^2^+1.3965P] where P=(Fo^2^+2Fc^2^)/3'
_refine_ls_weighting_scheme calc
_refine_ls_wR_factor_gt 0.1240
_refine_ls_wR_factor_ref 0.1359
_reflns_Friedel_coverage 0.792
_reflns_Friedel_fraction_full 0.949
_reflns_Friedel_fraction_max 0.904
_reflns_number_gt 3139
_reflns_number_total 3695
_reflns_threshold_expression 'I > 2\s(I)'
_cod_data_source_file d4ce00703d2.cif
_cod_data_source_block 250K
_cod_depositor_comments
;
The following automatic conversions were performed:

data item '_exptl_crystal_density_meas' value 'not measured' was
changed to '?' -- the value is perceived as not measured.

Automatic conversion script
Id: cif_fix_values 8170 2020-07-09 18:12:32Z antanas 

 Adding full bibliography for 7249264--7249269.cif.
;
_cod_original_sg_symbol_Hall 'A 2 -2ac'
_cod_original_sg_symbol_H-M 'A b a 2'
_cod_database_code 7249267
_shelx_shelxl_version_number 2019/3
_shelx_space_group_comment
;
The symmetry employed for this shelxl refinement is uniquely defined
by the following loop, which should always be used as a source of
symmetry information in preference to the above space-group names.
They are only intended as comments.
;
_shelx_estimated_absorpt_t_min 0.977
_shelx_estimated_absorpt_t_max 0.990

loop_
_space_group_symop_operation_xyz
'x, y, z'
'-x, -y, z'
'-x+1/2, y, z+1/2'
'x+1/2, -y, z+1/2'
'x, y+1/2, z+1/2'
'-x, -y+1/2, z+1/2'
'-x+1/2, y+1/2, z+1'
'x+1/2, -y+1/2, z+1'

loop_
_atom_site_label
_atom_site_type_symbol
_atom_site_fract_x
_atom_site_fract_y
_atom_site_fract_z
_atom_site_U_iso_or_equiv
_atom_site_adp_type
_atom_site_occupancy
_atom_site_site_symmetry_order
_atom_site_calc_flag
_atom_site_refinement_flags_posn
_atom_site_refinement_flags_adp
_atom_site_refinement_flags_occupancy
_atom_site_disorder_assembly
_atom_site_disorder_group
O1 O 0.19483(10) 0.31405(9) 0.3852(3) 0.0464(5) Uani 1 1 d . . . . .
O2 O 0.70425(8) 0.73764(9) 0.5760(3) 0.0427(4) Uani 1 1 d . . . . .
C7 C 0.28530(13) 0.46348(13) 0.4736(3) 0.0433(6) Uani 1 1 d . . . . .
C8 C 0.34108(14) 0.50663(14) 0.4842(3) 0.0466(6) Uani 1 1 d . . . . .
C6 C 0.23634(12) 0.42627(13) 0.4631(3) 0.0406(5) Uani 1 1 d . . . . .
C12 C 0.54203(14) 0.67912(15) 0.5122(4) 0.0471(6) Uani 1 1 d . . . . .
C15 C 0.62656(15) 0.83237(15) 0.6473(4) 0.0496(6) Uani 1 1 d . . . . .
H15A H 0.577528 0.841963 0.649691 0.060 Uiso 1 1 calc R U . . .
H15B H 0.641729 0.820294 0.755886 0.060 Uiso 1 1 calc R U . . .
C9 C 0.38918(14) 0.54441(16) 0.4930(4) 0.0496(6) Uani 1 1 d . . . . .
C11 C 0.48978(14) 0.63101(16) 0.5063(4) 0.0506(7) Uani 1 1 d . . . . .
C16 C 0.6650(3) 0.89502(17) 0.5843(5) 0.0817(12) Uani 1 1 d . . . . .
H16A H 0.635076 0.936345 0.581026 0.098 Uiso 1 1 calc R U . . .
H16B H 0.703486 0.905704 0.655240 0.098 Uiso 1 1 calc R U . . .
C18 C 0.65693(14) 0.81067(13) 0.3711(4) 0.0453(6) Uani 1 1 d . . . . .
H18A H 0.687689 0.783137 0.302837 0.054 Uiso 1 1 calc R U . . .
H18B H 0.614561 0.819586 0.312323 0.054 Uiso 1 1 calc R U . . .
C10 C 0.44361(15) 0.58991(16) 0.5016(4) 0.0518(7) Uani 1 1 d . . . . .
C13 C 0.58750(14) 0.72079(14) 0.5177(3) 0.0437(6) Uani 1 1 d . . . . .
C5 C 0.17633(12) 0.38061(12) 0.4549(3) 0.0358(5) Uani 1 1 d . . . . .
C17 C 0.6899(3) 0.87894(18) 0.4227(6) 0.0856(13) Uani 1 1 d . . . . .
H17A H 0.739555 0.873992 0.423447 0.103 Uiso 1 1 calc R U . . .
H17B H 0.677675 0.916967 0.348452 0.103 Uiso 1 1 calc R U . . .
C4 C 0.11790(13) 0.41054(15) 0.3538(4) 0.0469(6) Uani 1 1 d . . . . .
H4B H 0.116284 0.462074 0.361808 0.056 Uiso 1 1 calc R U . . .
H4A H 0.123076 0.397315 0.240750 0.056 Uiso 1 1 calc R U . . .
C1 C 0.14401(14) 0.36940(17) 0.6207(3) 0.0503(7) Uani 1 1 d . . . . .
H1A H 0.168495 0.333033 0.681160 0.060 Uiso 1 1 calc R U . . .
H1B H 0.144110 0.413274 0.682854 0.060 Uiso 1 1 calc R U . . .
C14 C 0.64280(12) 0.77231(12) 0.5293(3) 0.0363(5) Uani 1 1 d . . . . .
C2 C 0.07230(19) 0.3462(4) 0.5840(6) 0.1076(18) Uani 1 1 d . . . . .
H2A H 0.069725 0.294610 0.579158 0.129 Uiso 1 1 calc R U . . .
H2B H 0.040992 0.362854 0.667395 0.129 Uiso 1 1 calc R U . . .
C3 C 0.05399(17) 0.3775(3) 0.4253(5) 0.0873(14) Uani 1 1 d . . . . .
H3A H 0.018660 0.413545 0.439131 0.105 Uiso 1 1 calc R U . . .
H3B H 0.036370 0.340910 0.353459 0.105 Uiso 1 1 calc R U . . .
H2 H 0.7010(15) 0.7152(16) 0.668(4) 0.042(8) Uiso 1 1 d . . . . .
H1 H 0.226(2) 0.2894(19) 0.457(5) 0.069(11) Uiso 1 1 d . . . . .

loop_
_atom_site_aniso_label
_atom_site_aniso_U_11
_atom_site_aniso_U_22
_atom_site_aniso_U_33
_atom_site_aniso_U_23
_atom_site_aniso_U_13
_atom_site_aniso_U_12
O1 0.0476(10) 0.0405(9) 0.0511(11) -0.0100(8) -0.0110(9) 0.0041(8)
O2 0.0329(8) 0.0462(9) 0.0491(11) 0.0044(9) 0.0030(8) 0.0048(7)
C7 0.0387(12) 0.0412(12) 0.0499(15) 0.0007(11) -0.0027(11) -0.0037(10)
C8 0.0444(13) 0.0469(13) 0.0485(16) 0.0070(12) -0.0037(12) -0.0048(11)
C6 0.0366(12) 0.0391(11) 0.0462(14) -0.0008(10) 0.0002(10) -0.0005(9)
C12 0.0431(13) 0.0530(14) 0.0452(15) 0.0073(12) -0.0073(11) -0.0090(11)
C15 0.0473(14) 0.0498(14) 0.0517(16) -0.0104(12) 0.0057(12) 0.0060(12)
C9 0.0434(14) 0.0562(15) 0.0491(15) 0.0097(12) -0.0074(12) -0.0095(12)
C11 0.0453(14) 0.0610(16) 0.0455(15) 0.0092(12) -0.0109(11) -0.0138(12)
C16 0.132(3) 0.0471(16) 0.066(2) -0.0109(16) 0.010(2) -0.021(2)
C18 0.0508(14) 0.0419(13) 0.0431(14) 0.0042(11) 0.0012(12) -0.0003(11)
C10 0.0499(15) 0.0565(15) 0.0490(15) 0.0094(12) -0.0103(12) -0.0140(12)
C13 0.0400(12) 0.0470(13) 0.0440(13) 0.0040(11) -0.0031(10) -0.0059(10)
C5 0.0336(10) 0.0355(11) 0.0384(13) -0.0005(9) -0.0023(10) -0.0017(9)
C17 0.126(4) 0.0512(18) 0.080(3) -0.0050(17) 0.022(3) -0.031(2)
C4 0.0421(13) 0.0508(14) 0.0479(15) 0.0025(12) -0.0077(11) 0.0042(11)
C1 0.0432(13) 0.0681(18) 0.0395(14) 0.0030(12) -0.0019(11) -0.0048(12)
C14 0.0313(10) 0.0362(11) 0.0414(12) -0.0019(10) 0.0008(9) -0.0023(9)
C2 0.054(2) 0.204(5) 0.065(2) 0.029(3) -0.0046(19) -0.048(3)
C3 0.0352(15) 0.161(4) 0.066(2) 0.018(3) -0.0048(15) -0.008(2)

loop_
_atom_type_symbol
_atom_type_description
_atom_type_scat_dispersion_real
_atom_type_scat_dispersion_imag
_atom_type_scat_source
C C 0.0033 0.0016 'International Tables Vol C Tables 4.2.6.8 and 6.1.1.4'
H H 0.0000 0.0000 'International Tables Vol C Tables 4.2.6.8 and 6.1.1.4'
O O 0.0106 0.0060 'International Tables Vol C Tables 4.2.6.8 and 6.1.1.4'

loop_
_geom_angle_atom_site_label_1
_geom_angle_atom_site_label_2
_geom_angle_atom_site_label_3
_geom_angle
_geom_angle_site_symmetry_1
_geom_angle_site_symmetry_3
_geom_angle_publ_flag
C6 C7 C8 179.3(3) . . ?
C9 C8 C7 179.5(3) . . ?
C7 C6 C5 178.5(3) . . ?
C13 C12 C11 179.8(4) . . ?
C16 C15 C14 105.0(2) . . ?
C8 C9 C10 178.2(3) . . ?
C10 C11 C12 179.0(4) . . ?
C17 C16 C15 108.9(3) . . ?
C17 C18 C14 103.9(3) . . ?
C11 C10 C9 177.9(3) . . ?
C12 C13 C14 178.4(3) . . ?
O1 C5 C6 109.57(19) . . ?
O1 C5 C4 107.0(2) . . ?
C6 C5 C4 114.1(2) . . ?
O1 C5 C1 110.3(2) . . ?
C6 C5 C1 111.9(2) . . ?
C4 C5 C1 103.7(2) . . ?
C16 C17 C18 107.3(3) . . ?
C3 C4 C5 104.5(2) . . ?
C2 C1 C5 104.1(3) . . ?
O2 C14 C13 109.7(2) . . ?
O2 C14 C18 107.5(2) . . ?
C13 C14 C18 113.3(2) . . ?
O2 C14 C15 110.0(2) . . ?
C13 C14 C15 112.5(2) . . ?
C18 C14 C15 103.7(2) . . ?
C3 C2 C1 106.7(3) . . ?
C2 C3 C4 108.1(3) . . ?

loop_
_geom_bond_atom_site_label_1
_geom_bond_atom_site_label_2
_geom_bond_distance
_geom_bond_site_symmetry_2
_geom_bond_publ_flag
O1 C5 1.436(3) . ?
O2 C14 1.428(3) . ?
C7 C6 1.196(3) . ?
C7 C8 1.370(4) . ?
C8 C9 1.188(4) . ?
C6 C5 1.464(3) . ?
C12 C13 1.193(4) . ?
C12 C11 1.374(4) . ?
C15 C16 1.502(5) . ?
C15 C14 1.538(3) . ?
C9 C10 1.375(4) . ?
C11 C10 1.196(4) . ?
C16 C17 1.464(6) . ?
C18 C17 1.510(4) . ?
C18 C14 1.531(4) . ?
C13 C14 1.464(3) . ?
C5 C4 1.532(3) . ?
C5 C1 1.535(4) . ?
C4 C3 1.523(5) . ?
C1 C2 1.507(4) . ?
C2 C3 1.494(6) . ?
